data_1559926
loop_
_publ_author_name
'Dai, Jia-Meng'
'Hu, Kun'
'Yan, Bing-Chao'
'Li, Xing-Ren'
'Li, Xiao-Nian'
'Sun, Han-Dong'
'Puno, Pema-Tenzin'

_publ_section_title
;
 <i>ent</i>-Kaurane-Based Diterpenoids, Dimers, and Meroditerpenoids from
 <i>Isodon xerophilus</i>.
;
_journal_issue 12
_journal_name_full 'Journal of natural products'
_journal_page_first 3717
_journal_page_last 3725
_journal_paper_doi 10.1021/acs.jnatprod.0c00983
_journal_volume 83
_journal_year 2020
_chemical_absolute_configuration ad
_chemical_formula_moiety 'C21 H30 O6'
_chemical_formula_sum 'C21 H30 O6'
_chemical_formula_weight 378.45
_space_group_crystal_system tetragonal
_space_group_IT_number 92
_space_group_name_Hall 'P 4abw 2nw'
_space_group_name_H-M_alt 'P 41 21 2'
_atom_sites_solution_hydrogens geom
_cell_angle_alpha 90
_cell_angle_beta 90
_cell_angle_gamma 90
_cell_formula_units_Z 8
_cell_length_a 8.3567(2)
_cell_length_b 8.3567(2)
_cell_length_c 54.4587(14)
_cell_measurement_reflns_used 9862
_cell_measurement_temperature 100.(2)
_cell_measurement_theta_max 72.3509
_cell_measurement_theta_min 3.2461
_cell_volume 3803.09(16)
_computing_cell_refinement 'SAINT V8.38A (Bruker AXS Inc., 2017)'
_computing_data_collection 'Bruker Instrument Service vV6.2.9'
_computing_data_reduction 'SAINT V8.38A (Bruker AXS Inc., 2017)'
_computing_structure_refinement 'SHELXL-2017/1 (Sheldrick, 2017)'
_computing_structure_solution 'SHELXT 2014/5 (Sheldrick, 2014)'
_diffrn_ambient_temperature 100.(2)
_diffrn_detector_area_resol_mean 7.3910
_diffrn_measured_fraction_theta_full 0.999
_diffrn_measured_fraction_theta_max 0.999
_diffrn_measurement_device_type 'Bruker D8 QUEST PHOTON II'
_diffrn_radiation_monochromator 'Helixos MX multilayer Optic'
_diffrn_radiation_type 'Cu K\a'
_diffrn_radiation_wavelength 1.54178
_diffrn_reflns_av_R_equivalents 0.0277
_diffrn_reflns_av_unetI/netI 0.0147
_diffrn_reflns_limit_h_max 10
_diffrn_reflns_limit_h_min -10
_diffrn_reflns_limit_k_max 10
_diffrn_reflns_limit_k_min -6
_diffrn_reflns_limit_l_max 67
_diffrn_reflns_limit_l_min -67
_diffrn_reflns_number 33828
_diffrn_reflns_theta_full 72.34
_diffrn_reflns_theta_max 72.34
_diffrn_reflns_theta_min 3.25
_diffrn_source 'Ius Diamond'
_diffrn_source_type Microfocus
_exptl_absorpt_coefficient_mu 0.785
_exptl_absorpt_correction_T_max 0.96
_exptl_absorpt_correction_T_min 0.89
_exptl_absorpt_correction_type multi-scan
_exptl_absorpt_process_details
;
SADABS-2016/2 - Bruker AXS area detector scaling and absorption correction
;
_exptl_crystal_colour 'clear light colourless'
_exptl_crystal_density_diffrn 1.322
_exptl_crystal_density_method 'not measured'
_exptl_crystal_description prism
_exptl_crystal_F_000 1632
_exptl_crystal_size_max 0.200
_exptl_crystal_size_mid 0.090
_exptl_crystal_size_min 0.050
_refine_diff_density_max 0.221
_refine_diff_density_min -0.151
_refine_ls_abs_structure_details
;

Flack x determined using 1407 quotients [(I+)-(I-)]/[(I+)+(I-)]
(Parsons, Flack and Wagner, Acta Cryst. B69 (2013) 249-259).
;
_refine_ls_abs_structure_Flack 0.01(2)
_refine_ls_extinction_method none
_refine_ls_goodness_of_fit_ref 1.037
_refine_ls_hydrogen_treatment constr
_refine_ls_matrix_type full
_refine_ls_number_parameters 250
_refine_ls_number_reflns 3775
_refine_ls_number_restraints 0
_refine_ls_restrained_S_all 1.037
_refine_ls_R_factor_all 0.0278
_refine_ls_R_factor_gt 0.0276
_refine_ls_shift/su_max 0.001
_refine_ls_shift/su_mean 0.000
_refine_ls_structure_factor_coef Fsqd
_refine_ls_weighting_details 'w=1/[\s^2^(Fo^2^)+(0.0437P)^2^+0.8506P] where P=(Fo^2^+2Fc^2^)/3'
_refine_ls_weighting_scheme calc
_refine_ls_wR_factor_gt 0.0731
_refine_ls_wR_factor_ref 0.0732
_reflns_number_gt 3747
_reflns_number_total 3775
_reflns_threshold_expression 'I > 2\s(I)'
_cod_data_source_file np0c00983_si_003.cif
_cod_data_source_block slxl119
_cod_depositor_comments
;
The following automatic conversions were performed:

data item '_exptl_absorpt_correction_type' value 'Multi-Scan' was
changed to 'multi-scan' in accordance with the
/home/data/users/saulius/crontab/automatic-downloads/current/ACS/lib/dictionaries/cif_core.dic
dictionary named 'cif_core.dic' version 2.4.2 last updated on
2011-04-26.

Automatic conversion script
Id: cif_fix_values 7556 2019-12-06 15:28:31Z antanas 
;
_cod_original_cell_volume 3803.1(2)
_cod_database_code 1559926

loop_
_space_group_symop_operation_xyz
'x, y, z'
'-y+1/2, x+1/2, z+1/4'
'y+1/2, -x+1/2, z+3/4'
'x+1/2, -y+1/2, -z+3/4'
'-x+1/2, y+1/2, -z+1/4'
'-x, -y, z+1/2'
'y, x, -z'
'-y, -x, -z+1/2'

loop_
_atom_site_type_symbol
_atom_site_label
_atom_site_fract_x
_atom_site_fract_y
_atom_site_fract_z
_atom_site_U_iso_or_equiv
_atom_site_adp_type
_atom_site_calc_flag
_atom_site_refinement_flags_adp
_atom_site_refinement_flags_occupancy
_atom_site_refinement_flags_posn
_atom_site_occupancy
_atom_site_disorder_assembly
_atom_site_disorder_group
O O1 0.27020(13) -0.21811(13) 0.28725(2) 0.0244(2) Uani d . . . 1 . .
O O2 0.42205(13) 0.23897(13) 0.26208(2) 0.0194(2) Uani d . . . 1 . .
H H28 0.410555 0.338367 0.263556 0.029 Uiso calc U . R 1 . .
O O3 0.32393(13) 0.22667(13) 0.32654(2) 0.0215(2) Uani d . . . 1 . .
O O4 0.48401(13) 0.52396(13) 0.28540(2) 0.0204(2) Uani d . . . 1 . .
H H29 0.431264 0.59793 0.292004 0.031 Uiso calc U . R 1 . .
O O5 0.83822(13) 0.43309(13) 0.28188(2) 0.0190(2) Uani d . . . 1 . .
H H30 0.806533 0.491826 0.270346 0.029 Uiso calc U . R 1 . .
O O6 0.43381(13) 0.58450(13) 0.33581(2) 0.0222(2) Uani d . . . 1 . .
C C1 0.6504(2) 0.5658(2) 0.38622(3) 0.0242(3) Uani d . . . 1 . .
H H11 0.692249 0.647783 0.397374 0.036 Uiso calc U . R 1 . .
H H12 0.652902 0.461367 0.394406 0.036 Uiso calc U . R 1 . .
H H1 0.539937 0.592137 0.381742 0.036 Uiso calc U . R 1 . .
C C2 0.75406(18) 0.55964(19) 0.36296(3) 0.0188(3) Uani d . . . 1 . .
C C3 0.68023(17) 0.43175(17) 0.34531(2) 0.0164(3) Uani d . . . 1 . .
H H10 0.639726 0.34137 0.355617 0.02 Uiso calc U . R 1 . .
C C4 0.53989(17) 0.49380(17) 0.32984(3) 0.0172(3) Uani d . . . 1 . .
C C5 0.57332(17) 0.44317(17) 0.30343(3) 0.0160(3) Uani d . . . 1 . .
C C6 0.56309(17) 0.25951(17) 0.30130(3) 0.0148(3) Uani d . . . 1 . .
C C7 0.41897(18) 0.17363(18) 0.31193(2) 0.0165(3) Uani d . . . 1 . .
C C8 0.42245(18) 0.00248(18) 0.30171(3) 0.0179(3) Uani d . . . 1 . .
H H26 0.462811 -0.070673 0.314856 0.021 Uiso calc U . R 1 . .
C C9 0.25827(18) -0.05399(19) 0.29391(3) 0.0196(3) Uani d . . . 1 . .
H H5 0.181329 -0.040938 0.307592 0.023 Uiso calc U . R 1 . .
H H27 0.219978 0.009832 0.27977 0.023 Uiso calc U . R 1 . .
C C10 0.1188(2) -0.2865(2) 0.28188(3) 0.0288(4) Uani d . . . 1 . .
H H2 0.04731 -0.272322 0.29598 0.043 Uiso calc U . R 1 . .
H H3 0.13173 -0.400888 0.278472 0.043 Uiso calc U . R 1 . .
H H4 0.072706 -0.233404 0.267472 0.043 Uiso calc U . R 1 . .
C C11 0.54913(18) 0.00972(18) 0.28091(3) 0.0179(3) Uani d . . . 1 . .
H H25 0.511663 -0.050644 0.266134 0.022 Uiso calc U . R 1 . .
C C12 0.71609(18) -0.04901(18) 0.28908(3) 0.0208(3) Uani d . . . 1 . .
H H6 0.774274 -0.090692 0.274591 0.025 Uiso calc U . R 1 . .
H H24 0.70297 -0.138273 0.300858 0.025 Uiso calc U . R 1 . .
C C13 0.81728(18) 0.08443(18) 0.30124(3) 0.0202(3) Uani d . . . 1 . .
H H23 0.89841 0.03514 0.312111 0.024 Uiso calc U . R 1 . .
H H22 0.874391 0.145341 0.28834 0.024 Uiso calc U . R 1 . .
C C14 0.71285(17) 0.19970(17) 0.31630(3) 0.0163(3) Uani d . . . 1 . .
H H7 0.673339 0.141123 0.331124 0.02 Uiso calc U . R 1 . .
C C15 0.79232(17) 0.35917(17) 0.32505(3) 0.0160(3) Uani d . . . 1 . .
C C16 0.96600(18) 0.33627(19) 0.33275(3) 0.0204(3) Uani d . . . 1 . .
H H21 1.03257 0.324664 0.317815 0.024 Uiso calc U . R 1 . .
H H20 0.974894 0.235635 0.342239 0.024 Uiso calc U . R 1 . .
C C17 1.03248(19) 0.4733(2) 0.34820(3) 0.0234(3) Uani d . . . 1 . .
H H18 1.040233 0.571239 0.338051 0.028 Uiso calc U . R 1 . .
H H19 1.141235 0.445653 0.354032 0.028 Uiso calc U . R 1 . .
C C18 0.92335(19) 0.5042(2) 0.37017(3) 0.0227(3) Uani d . . . 1 . .
H H16 0.972987 0.586971 0.380724 0.027 Uiso calc U . R 1 . .
H H17 0.914752 0.404794 0.379963 0.027 Uiso calc U . R 1 . .
C C19 0.56286(17) 0.18889(18) 0.27524(2) 0.0166(3) Uani d . . . 1 . .
H H8 0.663337 0.214886 0.266102 0.02 Uiso calc U . R 1 . .
C C20 0.75693(17) 0.47426(18) 0.30358(3) 0.0163(3) Uani d . . . 1 . .
H H9 0.780603 0.587356 0.308355 0.02 Uiso calc U . R 1 . .
C C21 0.7618(2) 0.73012(19) 0.35232(3) 0.0218(3) Uani d . . . 1 . .
H H13 0.656636 0.759864 0.3458 0.033 Uiso calc U . R 1 . .
H H15 0.841223 0.733657 0.339087 0.033 Uiso calc U . R 1 . .
H H14 0.79254 0.805355 0.365292 0.033 Uiso calc U . R 1 . .

loop_
_atom_site_aniso_label
_atom_site_aniso_U_11
_atom_site_aniso_U_22
_atom_site_aniso_U_33
_atom_site_aniso_U_12
_atom_site_aniso_U_13
_atom_site_aniso_U_23
O1 0.0180(5) 0.0194(5) 0.0359(6) -0.0013(4) -0.0057(5) -0.0019(5)
O2 0.0192(5) 0.0211(5) 0.0179(5) 0.0031(4) -0.0027(4) 0.0010(4)
O3 0.0178(5) 0.0256(6) 0.0211(5) 0.0012(4) 0.0042(4) -0.0013(4)
O4 0.0225(5) 0.0189(5) 0.0197(5) 0.0063(4) -0.0038(4) 0.0015(4)
O5 0.0191(5) 0.0214(5) 0.0167(5) 0.0000(4) 0.0030(4) 0.0013(4)
O6 0.0181(5) 0.0235(6) 0.0248(5) 0.0041(5) 0.0007(4) -0.0040(4)
C1 0.0253(8) 0.0287(8) 0.0184(7) 0.0008(7) 0.0014(6) -0.0015(6)
C2 0.0195(7) 0.0200(7) 0.0169(6) 0.0000(6) -0.0004(5) -0.0014(6)
C3 0.0153(6) 0.0172(7) 0.0166(6) 0.0003(5) 0.0010(5) 0.0015(5)
C4 0.0155(7) 0.0155(7) 0.0206(7) -0.0013(5) 0.0010(5) -0.0002(5)
C5 0.0151(7) 0.0160(7) 0.0169(6) 0.0021(5) -0.0015(5) 0.0021(5)
C6 0.0138(6) 0.0155(7) 0.0150(6) 0.0028(5) 0.0011(5) 0.0015(5)
C7 0.0153(7) 0.0198(7) 0.0144(6) 0.0008(6) -0.0019(5) 0.0020(5)
C8 0.0164(7) 0.0196(7) 0.0176(6) 0.0003(6) 0.0006(6) 0.0018(6)
C9 0.0173(7) 0.0203(7) 0.0211(7) -0.0004(6) 0.0001(5) 0.0002(6)
C10 0.0207(8) 0.0279(9) 0.0377(9) -0.0059(7) -0.0047(7) -0.0026(7)
C11 0.0166(7) 0.0190(7) 0.0182(6) -0.0003(6) 0.0014(6) -0.0008(6)
C12 0.0189(7) 0.0182(7) 0.0252(7) 0.0032(6) 0.0011(6) -0.0013(6)
C13 0.0171(7) 0.0174(7) 0.0262(7) 0.0047(5) -0.0007(6) -0.0014(6)
C14 0.0150(6) 0.0160(7) 0.0180(6) 0.0019(6) -0.0015(5) 0.0024(5)
C15 0.0146(7) 0.0170(7) 0.0165(6) 0.0011(5) -0.0002(5) 0.0011(5)
C16 0.0151(7) 0.0238(7) 0.0222(7) 0.0034(6) -0.0025(6) -0.0002(6)
C17 0.0162(7) 0.0285(8) 0.0256(7) 0.0001(6) -0.0033(6) -0.0016(6)
C18 0.0206(8) 0.0271(8) 0.0204(7) 0.0001(6) -0.0043(6) -0.0014(6)
C19 0.0149(7) 0.0198(7) 0.0149(6) 0.0024(5) 0.0011(5) 0.0005(5)
C20 0.0158(7) 0.0160(7) 0.0171(6) 0.0002(5) 0.0000(5) 0.0004(5)
C21 0.0238(8) 0.0205(7) 0.0211(7) -0.0023(6) -0.0011(6) -0.0023(6)

loop_
_atom_type_symbol
_atom_type_description
_atom_type_scat_dispersion_real
_atom_type_scat_dispersion_imag
_atom_type_scat_source
C C 0.0181 0.0091 'International Tables Vol C Tables 4.2.6.8 and 6.1.1.4'
H H 0.0000 0.0000 'International Tables Vol C Tables 4.2.6.8 and 6.1.1.4'
O O 0.0492 0.0322 'International Tables Vol C Tables 4.2.6.8 and 6.1.1.4'

loop_
_geom_angle_atom_site_label_1
_geom_angle_atom_site_label_2
_geom_angle_atom_site_label_3
_geom_angle_site_symmetry_1
_geom_angle_site_symmetry_3
_geom_angle
_geom_angle_publ_flag
C10 O1 C9 . . 112.23(12) ?
C19 O2 H28 . . 109.5 ?
C5 O4 H29 . . 109.5 ?
C20 O5 H30 . . 109.5 ?
C2 C1 H11 . . 109.5 ?
C2 C1 H12 . . 109.5 ?
H11 C1 H12 . . 109.5 ?
C2 C1 H1 . . 109.5 ?
H11 C1 H1 . . 109.5 ?
H12 C1 H1 . . 109.5 ?
C1 C2 C21 . . 107.67(13) ?
C1 C2 C18 . . 108.54(12) ?
C21 C2 C18 . . 109.61(13) ?
C1 C2 C3 . . 107.90(12) ?
C21 C2 C3 . . 114.68(12) ?
C18 C2 C3 . . 108.29(12) ?
C4 C3 C2 . . 114.08(12) ?
C4 C3 C15 . . 101.59(11) ?
C2 C3 C15 . . 117.43(12) ?
C4 C3 H10 . . 107.7 ?
C2 C3 H10 . . 107.7 ?
C15 C3 H10 . . 107.7 ?
O6 C4 C5 . . 124.12(13) ?
O6 C4 C3 . . 128.59(13) ?
C5 C4 C3 . . 106.50(11) ?
O4 C5 C4 . . 115.34(12) ?
O4 C5 C6 . . 113.34(12) ?
C4 C5 C6 . . 109.70(12) ?
O4 C5 C20 . . 116.55(12) ?
C4 C5 C20 . . 97.43(11) ?
C6 C5 C20 . . 102.79(11) ?
C7 C6 C19 . . 99.78(11) ?
C7 C6 C5 . . 119.10(12) ?
C19 C6 C5 . . 116.87(12) ?
C7 C6 C14 . . 106.40(11) ?
C19 C6 C14 . . 110.98(11) ?
C5 C6 C14 . . 103.45(12) ?
O3 C7 C6 . . 126.85(14) ?
O3 C7 C8 . . 126.37(14) ?
C6 C7 C8 . . 106.69(12) ?
C9 C8 C7 . . 112.06(12) ?
C9 C8 C11 . . 115.23(12) ?
C7 C8 C11 . . 103.97(12) ?
C9 C8 H26 . . 108.4 ?
C7 C8 H26 . . 108.4 ?
C11 C8 H26 . . 108.4 ?
O1 C9 C8 . . 108.00(12) ?
O1 C9 H5 . . 110.1 ?
C8 C9 H5 . . 110.1 ?
O1 C9 H27 . . 110.1 ?
C8 C9 H27 . . 110.1 ?
H5 C9 H27 . . 108.4 ?
O1 C10 H2 . . 109.5 ?
O1 C10 H3 . . 109.5 ?
H2 C10 H3 . . 109.5 ?
O1 C10 H4 . . 109.5 ?
H2 C10 H4 . . 109.5 ?
H3 C10 H4 . . 109.5 ?
C19 C11 C12 . . 107.50(12) ?
C19 C11 C8 . . 103.66(11) ?
C12 C11 C8 . . 113.18(12) ?
C19 C11 H25 . . 110.7 ?
C12 C11 H25 . . 110.7 ?
C8 C11 H25 . . 110.7 ?
C11 C12 C13 . . 112.81(12) ?
C11 C12 H6 . . 109.0 ?
C13 C12 H6 . . 109.0 ?
C11 C12 H24 . . 109.0 ?
C13 C12 H24 . . 109.0 ?
H6 C12 H24 . . 107.8 ?
C14 C13 C12 . . 111.69(12) ?
C14 C13 H23 . . 109.3 ?
C12 C13 H23 . . 109.3 ?
C14 C13 H22 . . 109.3 ?
C12 C13 H22 . . 109.3 ?
H23 C13 H22 . . 107.9 ?
C13 C14 C15 . . 117.11(12) ?
C13 C14 C6 . . 111.88(11) ?
C15 C14 C6 . . 103.00(11) ?
C13 C14 H7 . . 108.2 ?
C15 C14 H7 . . 108.2 ?
C6 C14 H7 . . 108.2 ?
C16 C15 C20 . . 118.01(12) ?
C16 C15 C14 . . 112.44(12) ?
C20 C15 C14 . . 102.65(11) ?
C16 C15 C3 . . 115.09(12) ?
C20 C15 C3 . . 100.22(11) ?
C14 C15 C3 . . 106.87(11) ?
C15 C16 C17 . . 113.87(13) ?
C15 C16 H21 . . 108.8 ?
C17 C16 H21 . . 108.8 ?
C15 C16 H20 . . 108.8 ?
C17 C16 H20 . . 108.8 ?
H21 C16 H20 . . 107.7 ?
C16 C17 C18 . . 110.01(13) ?
C16 C17 H18 . . 109.7 ?
C18 C17 H18 . . 109.7 ?
C16 C17 H19 . . 109.7 ?
C18 C17 H19 . . 109.7 ?
H18 C17 H19 . . 108.2 ?
C17 C18 C2 . . 113.58(12) ?
C17 C18 H16 . . 108.9 ?
C2 C18 H16 . . 108.9 ?
C17 C18 H17 . . 108.9 ?
C2 C18 H17 . . 108.9 ?
H16 C18 H17 . . 107.7 ?
O2 C19 C11 . . 108.83(12) ?
O2 C19 C6 . . 110.42(11) ?
C11 C19 C6 . . 100.92(11) ?
O2 C19 H8 . . 112.0 ?
C11 C19 H8 . . 112.0 ?
C6 C19 H8 . . 112.0 ?
O5 C20 C15 . . 113.08(12) ?
O5 C20 C5 . . 115.53(12) ?
C15 C20 C5 . . 95.10(11) ?
O5 C20 H9 . . 110.7 ?
C15 C20 H9 . . 110.7 ?
C5 C20 H9 . . 110.7 ?
C2 C21 H13 . . 109.5 ?
C2 C21 H15 . . 109.5 ?
H13 C21 H15 . . 109.5 ?
C2 C21 H14 . . 109.5 ?
H13 C21 H14 . . 109.5 ?
H15 C21 H14 . . 109.5 ?

loop_
_geom_bond_atom_site_label_1
_geom_bond_atom_site_label_2
_geom_bond_site_symmetry_2
_geom_bond_distance
_geom_bond_publ_flag
O1 C10 . 1.4189(19) ?
O1 C9 . 1.4222(19) ?
O2 C19 . 1.4400(17) ?
O2 H28 . 0.84 ?
O3 C7 . 1.2081(18) ?
O4 C5 . 1.4057(17) ?
O4 H29 . 0.84 ?
O5 C20 . 1.4058(17) ?
O5 H30 . 0.84 ?
O6 C4 . 1.2108(19) ?
C1 C2 . 1.536(2) ?
C1 H11 . 0.98 ?
C1 H12 . 0.98 ?
C1 H1 . 0.98 ?
C2 C21 . 1.539(2) ?
C2 C18 . 1.540(2) ?
C2 C3 . 1.564(2) ?
C3 C4 . 1.534(2) ?
C3 C15 . 1.5692(19) ?
C3 H10 . 1.0 ?
C4 C5 . 1.5252(19) ?
C5 C6 . 1.542(2) ?
C5 C20 . 1.556(2) ?
C6 C7 . 1.5170(19) ?
C6 C19 . 1.5366(19) ?
C6 C14 . 1.5762(19) ?
C7 C8 . 1.535(2) ?
C8 C9 . 1.512(2) ?
C8 C11 . 1.552(2) ?
C8 H26 . 1.0 ?
C9 H5 . 0.99 ?
C9 H27 . 0.99 ?
C10 H2 . 0.98 ?
C10 H3 . 0.98 ?
C10 H4 . 0.98 ?
C11 C19 . 1.533(2) ?
C11 C12 . 1.545(2) ?
C11 H25 . 1.0 ?
C12 C13 . 1.548(2) ?
C12 H6 . 0.99 ?
C12 H24 . 0.99 ?
C13 C14 . 1.537(2) ?
C13 H23 . 0.99 ?
C13 H22 . 0.99 ?
C14 C15 . 1.563(2) ?
C14 H7 . 1.0 ?
C15 C16 . 1.523(2) ?
C15 C20 . 1.5427(19) ?
C16 C17 . 1.526(2) ?
C16 H21 . 0.99 ?
C16 H20 . 0.99 ?
C17 C18 . 1.527(2) ?
C17 H18 . 0.99 ?
C17 H19 . 0.99 ?
C18 H16 . 0.99 ?
C18 H17 . 0.99 ?
C19 H8 . 1.0 ?
C20 H9 . 1.0 ?
C21 H13 . 0.98 ?
C21 H15 . 0.98 ?
C21 H14 . 0.98 ?

loop_
_geom_hbond_atom_site_label_D
_geom_hbond_atom_site_label_H
_geom_hbond_atom_site_label_A
_geom_hbond_site_symmetry_A
_geom_hbond_distance_DH
_geom_hbond_distance_HA
_geom_hbond_distance_DA
_geom_hbond_angle_DHA
_geom_hbond_publ_flag
O2 H28 O4 . 0.84 2.05 2.7482(15) 140.3 ?
O4 H29 O1 1_565 0.84 2.06 2.8015(15) 147.0 ?
O4 H29 O6 . 0.84 2.39 2.8227(15) 112.8 ?
O5 H30 O2 8_665 0.84 1.94 2.7593(15) 163.1 ?
C19 H8 O5 . 1.00 2.49 3.0968(18) 118.7 ?

loop_
_geom_torsion_atom_site_label_1
_geom_torsion_atom_site_label_2
_geom_torsion_atom_site_label_3
_geom_torsion_atom_site_label_4
_geom_torsion_site_symmetry_1
_geom_torsion_site_symmetry_2
_geom_torsion_site_symmetry_3
_geom_torsion_site_symmetry_4
_geom_torsion
_geom_torsion_publ_flag
C1 C2 C3 C4 . . . . 82.40(15) ?
C21 C2 C3 C4 . . . . -37.56(17) ?
C18 C2 C3 C4 . . . . -160.30(12) ?
C1 C2 C3 C15 . . . . -158.92(12) ?
C21 C2 C3 C15 . . . . 81.12(16) ?
C18 C2 C3 C15 . . . . -41.62(16) ?
C2 C3 C4 O6 . . . . -38.5(2) ?
C15 C3 C4 O6 . . . . -165.86(15) ?
C2 C3 C4 C5 . . . . 131.58(12) ?
C15 C3 C4 C5 . . . . 4.22(14) ?
O6 C4 C5 O4 . . . . 7.4(2) ?
C3 C4 C5 O4 . . . . -163.28(12) ?
O6 C4 C5 C6 . . . . -122.07(16) ?
C3 C4 C5 C6 . . . . 67.29(14) ?
O6 C4 C5 C20 . . . . 131.45(15) ?
C3 C4 C5 C20 . . . . -39.19(13) ?
O4 C5 C6 C7 . . . . -81.38(15) ?
C4 C5 C6 C7 . . . . 49.13(17) ?
C20 C5 C6 C7 . . . . 151.96(12) ?
O4 C5 C6 C19 . . . . 38.63(18) ?
C4 C5 C6 C19 . . . . 169.13(12) ?
C20 C5 C6 C19 . . . . -88.04(14) ?
O4 C5 C6 C14 . . . . 160.89(11) ?
C4 C5 C6 C14 . . . . -68.60(14) ?
C20 C5 C6 C14 . . . . 34.22(13) ?
C19 C6 C7 O3 . . . . -144.99(14) ?
C5 C6 C7 O3 . . . . -16.6(2) ?
C14 C6 C7 O3 . . . . 99.58(16) ?
C19 C6 C7 C8 . . . . 38.23(13) ?
C5 C6 C7 C8 . . . . 166.61(12) ?
C14 C6 C7 C8 . . . . -77.20(13) ?
O3 C7 C8 C9 . . . . 45.84(19) ?
C6 C7 C8 C9 . . . . -137.36(12) ?
O3 C7 C8 C11 . . . . 170.92(14) ?
C6 C7 C8 C11 . . . . -12.28(14) ?
C10 O1 C9 C8 . . . . 174.35(12) ?
C7 C8 C9 O1 . . . . -173.82(11) ?
C11 C8 C9 O1 . . . . 67.57(16) ?
C9 C8 C11 C19 . . . . 104.20(14) ?
C7 C8 C11 C19 . . . . -18.82(14) ?
C9 C8 C11 C12 . . . . -139.65(13) ?
C7 C8 C11 C12 . . . . 97.32(14) ?
C19 C11 C12 C13 . . . . 28.19(16) ?
C8 C11 C12 C13 . . . . -85.66(15) ?
C11 C12 C13 C14 . . . . 35.01(17) ?
C12 C13 C14 C15 . . . . -167.64(12) ?
C12 C13 C14 C6 . . . . -49.08(17) ?
C7 C6 C14 C13 . . . . 106.50(13) ?
C19 C6 C14 C13 . . . . -1.11(17) ?
C5 C6 C14 C13 . . . . -127.22(13) ?
C7 C6 C14 C15 . . . . -126.85(12) ?
C19 C6 C14 C15 . . . . 125.54(12) ?
C5 C6 C14 C15 . . . . -0.58(14) ?
C13 C14 C15 C16 . . . . -38.16(17) ?
C6 C14 C15 C16 . . . . -161.39(11) ?
C13 C14 C15 C20 . . . . 89.67(14) ?
C6 C14 C15 C20 . . . . -33.55(13) ?
C13 C14 C15 C3 . . . . -165.36(12) ?
C6 C14 C15 C3 . . . . 71.41(13) ?
C4 C3 C15 C16 . . . . 160.63(12) ?
C2 C3 C15 C16 . . . . 35.48(18) ?
C4 C3 C15 C20 . . . . 32.94(13) ?
C2 C3 C15 C20 . . . . -92.21(14) ?
C4 C3 C15 C14 . . . . -73.75(13) ?
C2 C3 C15 C14 . . . . 161.10(12) ?
C20 C15 C16 C17 . . . . 77.86(16) ?
C14 C15 C16 C17 . . . . -162.94(12) ?
C3 C15 C16 C17 . . . . -40.25(18) ?
C15 C16 C17 C18 . . . . 53.30(17) ?
C16 C17 C18 C2 . . . . -63.33(18) ?
C1 C2 C18 C17 . . . . 172.82(14) ?
C21 C2 C18 C17 . . . . -69.84(17) ?
C3 C2 C18 C17 . . . . 55.94(17) ?
C12 C11 C19 O2 . . . . 166.27(11) ?
C8 C11 C19 O2 . . . . -73.64(13) ?
C12 C11 C19 C6 . . . . -77.55(13) ?
C8 C11 C19 C6 . . . . 42.54(14) ?
C7 C6 C19 O2 . . . . 65.67(14) ?
C5 C6 C19 O2 . . . . -64.17(16) ?
C14 C6 C19 O2 . . . . 177.56(11) ?
C7 C6 C19 C11 . . . . -49.33(13) ?
C5 C6 C19 C11 . . . . -179.17(12) ?
C14 C6 C19 C11 . . . . 62.57(14) ?
C16 C15 C20 O5 . . . . 56.85(17) ?
C14 C15 C20 O5 . . . . -67.37(14) ?
C3 C15 C20 O5 . . . . -177.41(11) ?
C16 C15 C20 C5 . . . . 177.42(13) ?
C14 C15 C20 C5 . . . . 53.19(12) ?
C3 C15 C20 C5 . . . . -56.85(12) ?
O4 C5 C20 O5 . . . . -59.84(17) ?
C4 C5 C20 O5 . . . . 176.96(12) ?
C6 C5 C20 O5 . . . . 64.74(15) ?
O4 C5 C20 C15 . . . . -178.45(12) ?
C4 C5 C20 C15 . . . . 58.34(12) ?
C6 C5 C20 C15 . . . . -53.87(12) ?
